data_2000423
loop_
_publ_author_name
'van Koningsbruggen, P. J.'
'Haasnoot, J. G.'
'de Graaff, R. A. G.'
'Reedijk, J.'
'Slingerland, S.'

_publ_section_title
;Structure of
 bis[\m-4-amino-3,5-bis(aminomethyl)-1,2,4-triazole-<i>N</i>',<i>N</i>^1^,<i>N</i>^2^,<i>N</i>'']-bis[diaquacopper(II)]
 bis(sulfate) tetrahydrate
;
_journal_issue 11
_journal_name_full 'Acta Crystallographica Section C'
_journal_page_first 1923
_journal_page_last 1926
_journal_paper_doi 10.1107/S0108270192002634
_journal_volume 48
_journal_year 1992
_chemical_formula_sum 'C8 H36 Cu2 N12 O16 S2'
_chemical_formula_weight 373.83
_space_group_crystal_system monoclinic
_space_group_IT_number 15
_space_group_name_Hall '-C 2yc'
_space_group_name_H-M_alt 'C 1 2/c 1'
_cell_angle_alpha 90
_cell_angle_beta 103.50(4)
_cell_angle_gamma 90
_cell_formula_units_Z 4
_cell_length_a 19.009(8)
_cell_length_b 11.273(4)
_cell_length_c 13.144(7)
_cell_volume 2739(2)
_diffrn_radiation_type Mo
_diffrn_radiation_wavelength 0.71073
_exptl_absorpt_coefficient_mu 1.788
_exptl_crystal_density_diffrn 1.81
_exptl_crystal_F_000 1451.31
_cod_data_source_file li0125.cif
_cod_data_source_block li0125a
_cod_depositor_comments
;
 Updating space group information and adding the symmetry operation list.

 Antanas Vaitkus,
 2018-06-14

 Marking attached hydrogen atoms.

 Antanas Vaitkus,
 2017-08-09
;
_cod_original_cell_volume 2738.8
_cod_original_sg_symbol_H-M 'C 2/c'
_cod_database_code 2000423

loop_
_space_group_symop_id
_space_group_symop_operation_xyz
1 x,y,z
2 -x,y,-z+1/2
3 -x,-y,-z
4 x,-y,z+1/2
5 x+1/2,y+1/2,z
6 -x+1/2,y+1/2,-z+1/2
7 -x+1/2,-y+1/2,-z
8 x+1/2,-y+1/2,z+1/2

loop_
_atom_site_label
_atom_site_fract_x
_atom_site_fract_y
_atom_site_fract_z
_atom_site_attached_hydrogens
Cu -.09110(10) .0953(2) .0024(2) 0
N1 -.0698(5) -.0743(8) .0031(8) 0
N2 -.0089(6) -.1368(9) -.0006(9) 0
C3 -.0242(7) -.2484(12) .0 0
N4 -.0945(6) -.2586(9) .0069(10) 0
N41 -.1368(5) -.3598(10) .0098(9) 0
C5 -.1197(7) -.1457(12) .0052(11) 0
C31 .0332(7) -.3371(12) -.0065(11) 0
N31 .1034(5) -.2761(8) .0018(9) 2
C51 -.1938(6) -.0976(12) .0074(11) 0
N51 -.1925(5) .0323(10) -.0018(9) 2
O1 -.0728(4) .1008(9) .2045(7) 2
O2 -.1250(5) .0968(9) -.2036(8) 2
O3 -.2638(5) .1503(8) .1514(8) 2
O4 -.4280(6) .1931(11) .2567(9) 2
S(1) -.3437(2) .0954(4) .7571(3) 0
O(1) -.3890(5) .0235(9) .6740(8) 0
O(2) -.2702(5) .0600(10) .7655(11) 0
O(3) -.3617(7) .0736(10) .8558(8) 0
O(4) -.3520(6) .2173(9) .7291(9) 0
H(N411) -.1185(5) -.3973(10) .0533(9) 0
H(N412) -.0996(5) -.4164(10) -.0184(9) 0
H(C311) .0228(7) -.3959(12) -.0591(11) 0
H(C312) .0042(7) -.3641(12) .0520(11) 0
H(C511) -.1947(6) -.1213(12) .0521(11) 0
H(C512) -.2246(6) -.1284(12) -.0712(11) 0

loop_
_geom_angle_atom_site_label_1
_geom_angle_atom_site_label_2
_geom_angle_atom_site_label_3
_geom_angle
N1 Cu N51 81.5(4)
N1 Cu O1 92.3(4)
N1 Cu O2 90.7(4)
N1 Cu N2 91.9(4)
N1 Cu N31 174.2(4)
N51 Cu O1 86.3(4)
N51 Cu O2 88.4(4)
N51 Cu N2 173.1(4)
N51 Cu N31 104.1(4)
O1 Cu O2 173.4(3)
O1 Cu N2 96.2(4)
O1 Cu N31 89.5(4)
O2 Cu N2 89.5(4)
O2 Cu N31 88.1(4)
N2 Cu N31 82.3(4)
Cu N1 N2 132.9(8)
Cu N1 C5 118.3(9)
Cu N2 N1 135.1(8)
Cu N2 C3 116.8(9)
H(N411) N41 H(N412) 72.36
H(C511) C51 H(C512) 126.18
Cu N31 C31 111.4(7)
Cu N51 C51 112.2(7)
N2 N1 C5 109.0(10)
N1 N2 C3 108.0(10)
N2 C3 N4 108.0(10)
N2 C3 C31 119.0(10)
N4 C3 C31 133.0(10)
C3 N4 C5 105.0(10)
N41 N4 C5 124.0(10)
N41 N4 C3 130.0(10)
N1 C5 N4 110.0(10)
N1 C5 C51 119.0(10)
N4 C5 C51 131.0(10)
N31 C31 C3 110.0(10)
N51 C51 C5 109.0(10)
H(C311) C31 H(C312) 105.52

loop_
_geom_bond_atom_site_label_1
_geom_bond_atom_site_label_2
_geom_bond_distance
Cu N1 1.954(9)
Cu N51 2.040(10)
Cu O1 2.600(10)
Cu O2 2.630(10)
Cu N2 1.960(10)
Cu N31 2.052(9)
N1 N2 1.370(10)
N2 C3 1.290(10)
C3 N4 1.370(10)
N4 N41 1.400(10)
N41 H(N411) 0.7312
C31 H(C311) 0.9449
C51 H(C511) 0.6494
N4 C5 1.360(10)
C5 N1 1.250(10)
C3 C31 1.50(2)
C31 N31 1.480(10)
C5 C51 1.520(10)
C51 N51 1.47(2)
S(1) O(1) 1.470(10)
S(1) O(2) 1.430(10)
S(1) O(3) 1.440(10)
S(1) O(4) 1.420(10)
N41 H(N412) 1.0798
C31 H(C312) 1.0889
C51 H(C512) 1.1166
